data_4340526
loop_
_publ_author_name
'Charalampou, D. C.'
'Kourkoumelis, N.'
'Karanestora, S.'
'Hadjiarapoglou, L. P.'
'Dokorou, V.'
'Skoulika, S.'
'Owczarzak, A.'
'Kubicki, M.'
'Hadjikakou, S. K.'

_publ_contact_author
;
Maciej Kubicki   
Faculty of Chemistry 
Adam Mickiewicz University
Grunwaldzka 6              
60-780 Pozna\'n   
Poland             
;
_publ_section_title
;
 Mono- and binuclear copper(i) complexes of thionucleotide analogues and
 their catalytic activity on the synthesis of dihydrofurans.
;
_journal_issue 16
_journal_name_full 'Inorganic chemistry'
_journal_page_first 8322
_journal_page_last 8333
_journal_paper_doi 10.1021/ic500727z
_journal_volume 53
_journal_year 2014
_chemical_formula_moiety 'C41 H36 Cl Cu N2 P2 S, 0.5(C H4 O)'
_chemical_formula_sum 'C41.5 H38 Cl Cu N2 O0.5 P2 S'
_chemical_formula_weight 765.73
_chemical_name_systematic
;
 ?
;
_space_group_crystal_system monoclinic
_space_group_IT_number 14
_space_group_name_Hall '-P 2ybc'
_space_group_name_H-M_alt 'P 1 21/c 1'
_symmetry_space_group_name_Hall '-P 2ybc'
_symmetry_space_group_name_H-M 'P 1 21/c 1'
_atom_sites_solution_hydrogens mixed
_audit_creation_method SHELXL-2013
_cell_angle_alpha 90
_cell_angle_beta 91.78(2)
_cell_angle_gamma 90
_cell_formula_units_Z 4
_cell_length_a 14.753(3)
_cell_length_b 10.024(2)
_cell_length_c 24.711(3)
_cell_measurement_reflns_used 4961
_cell_measurement_temperature 100(1)
_cell_measurement_theta_max 27.7860
_cell_measurement_theta_min 3.1850
_cell_volume 3652.6(11)
_computing_cell_refinement
;
CrysAlisPro, Oxford Diffraction Ltd.,
Version 1.171.34.43 (release 21-10-2010 CrysAlis171 .NET)
(compiled Oct 21 2010,17:48:23)
;
_computing_data_collection
;
CrysAlisPro, Oxford Diffraction Ltd.,
Version 1.171.34.43 (release 21-10-2010 CrysAlis171 .NET)
(compiled Oct 21 2010,17:48:23)
;
_computing_data_reduction
;
CrysAlisPro, Oxford Diffraction Ltd.,
Version 1.171.34.43 (release 21-10-2010 CrysAlis171 .NET)
(compiled Oct 21 2010,17:48:23)
;
_computing_molecular_graphics 'Mercury (McRae et al., 2008)'
_computing_publication_material 'SHELXL-2013 (Sheldrick, 2013)'
_computing_structure_refinement 'SHELXL-2013 (Sheldrick, 2013)'
_computing_structure_solution 'SIR92 (Altomare et al., 1993)'
_diffrn_ambient_temperature 100(1)
_diffrn_detector_area_resol_mean 16.1544
_diffrn_measured_fraction_theta_full 0.998
_diffrn_measured_fraction_theta_max 0.998
_diffrn_measurement_device_type 'Xcalibur, Eos'
_diffrn_measurement_method '\w scans'
_diffrn_radiation_monochromator graphite
_diffrn_radiation_source 'Enhance (Mo) X-ray Source'
_diffrn_radiation_type 'Mo K\a'
_diffrn_radiation_wavelength 0.7107
_diffrn_reflns_av_R_equivalents 0.0335
_diffrn_reflns_av_unetI/netI 0.0518
_diffrn_reflns_Laue_measured_fraction_full 0.998
_diffrn_reflns_Laue_measured_fraction_max 0.998
_diffrn_reflns_limit_h_max 17
_diffrn_reflns_limit_h_min -11
_diffrn_reflns_limit_k_max 11
_diffrn_reflns_limit_k_min -11
_diffrn_reflns_limit_l_max 29
_diffrn_reflns_limit_l_min -29
_diffrn_reflns_number 15272
_diffrn_reflns_point_group_measured_fraction_full 0.998
_diffrn_reflns_point_group_measured_fraction_max 0.998
_diffrn_reflns_theta_full 25.000
_diffrn_reflns_theta_max 24.999
_diffrn_reflns_theta_min 2.935
_exptl_absorpt_coefficient_mu 0.851
_exptl_absorpt_correction_T_max 1.00000
_exptl_absorpt_correction_T_min 0.93075
_exptl_absorpt_correction_type multi-scan
_exptl_absorpt_process_details
;
CrysAlisPro, Agilent Technologies,
Version 1.171.36.24 (release 03-12-2012 CrysAlis171 .NET)
(compiled Dec  3 2012,18:21:49)
Empirical absorption correction using spherical harmonics,
 implemented in SCALE3 ABSPACK scaling algorithm.
;
_exptl_crystal_colour yellow
_exptl_crystal_density_diffrn 1.392
_exptl_crystal_description plate
_exptl_crystal_F_000 1588
_exptl_crystal_size_max 0.25
_exptl_crystal_size_mid 0.22
_exptl_crystal_size_min 0.1
_refine_diff_density_max 0.473
_refine_diff_density_min -0.447
_refine_diff_density_rms 0.070
_refine_ls_extinction_method none
_refine_ls_goodness_of_fit_ref 1.071
_refine_ls_hydrogen_treatment constr
_refine_ls_matrix_type full
_refine_ls_number_parameters 453
_refine_ls_number_reflns 6416
_refine_ls_number_restraints 12
_refine_ls_restrained_S_all 1.071
_refine_ls_R_factor_all 0.0644
_refine_ls_R_factor_gt 0.0435
_refine_ls_shift/su_max 0.002
_refine_ls_shift/su_mean 0.000
_refine_ls_structure_factor_coef Fsqd
_refine_ls_weighting_details 'w=1/[\s^2^(Fo^2^)+(0.0319P)^2^+3.5032P] where P=(Fo^2^+2Fc^2^)/3'
_refine_ls_weighting_scheme calc
_refine_ls_wR_factor_gt 0.0891
_refine_ls_wR_factor_ref 0.0953
_reflns_Friedel_coverage 0.000
_reflns_number_gt 5033
_reflns_number_total 6416
_reflns_threshold_expression 'I > 2\s(I)'
_cod_data_source_file ic500727z_si_004.cif
_cod_data_source_block 3
_cod_depositor_comments 'Adding full bibliography for 4340525--4340530.cif.'
_cod_original_formula_sum 'C41.5 H38 Cl Cu N2  O0.5P2 S'
_cod_database_code 4340526
_shelx_space_group_comment
;
The symmetry employed for this shelxl refinement is uniquely defined
by the following loop, which should always be used as a source of
symmetry information in preference to the above space-group names.
They are only intended as comments.
;
_shelxl_version_number 2013-4

loop_
_space_group_symop_operation_xyz
'x, y, z'
'-x, y+1/2, -z+1/2'
'-x, -y, -z'
'x, -y-1/2, z-1/2'

loop_
_atom_site_label
_atom_site_type_symbol
_atom_site_fract_x
_atom_site_fract_y
_atom_site_fract_z
_atom_site_U_iso_or_equiv
_atom_site_adp_type
_atom_site_occupancy
_atom_site_site_symmetry_order
_atom_site_calc_flag
_atom_site_refinement_flags_posn
_atom_site_refinement_flags_adp
_atom_site_refinement_flags_occupancy
_atom_site_disorder_assembly
_atom_site_disorder_group
Cu1 Cu 0.24494(3) 0.20395(4) 0.65169(2) 0.01687(11) Uani 1 1 d . . . . .
Cl1 Cl 0.21253(5) -0.02332(7) 0.66527(3) 0.02096(18) Uani 1 1 d . . . . .
S1 S 0.38642(6) 0.22433(8) 0.61070(3) 0.0246(2) Uani 1 1 d . . . . .
C1 C 0.4378(2) 0.0755(3) 0.60168(12) 0.0219(8) Uani 1 1 d . . . . .
N2 N 0.40283(18) -0.0382(3) 0.62230(11) 0.0239(6) Uani 1 1 d . . . . .
H2 H 0.3420 -0.0309 0.6370 0.045 Uiso 1 1 d R U . . .
C3 C 0.4427(2) -0.1581(3) 0.61594(14) 0.0298(9) Uani 1 1 d . . . . .
H3 H 0.4173 -0.2358 0.6314 0.036 Uiso 1 1 calc R U . . .
C4 C 0.5190(2) -0.1668(4) 0.58735(15) 0.0337(9) Uani 1 1 d . . . . .
H4 H 0.5479 -0.2502 0.5818 0.040 Uiso 1 1 calc R U . . .
C5 C 0.5542(2) -0.0489(4) 0.56613(13) 0.0278(8) Uani 1 1 d . . . . .
C51 C 0.6399(2) -0.0505(4) 0.53579(15) 0.0433(11) Uani 1 1 d . . . . .
H51A H 0.6502 0.0378 0.5201 0.065 Uiso 1 1 calc R U . . .
H51B H 0.6351 -0.1170 0.5068 0.065 Uiso 1 1 calc R U . . .
H51C H 0.6907 -0.0734 0.5605 0.065 Uiso 1 1 calc R U . . .
N6 N 0.51509(18) 0.0692(3) 0.57291(11) 0.0259(7) Uani 1 1 d . . . . .
P1 P 0.25552(5) 0.27038(8) 0.74001(3) 0.01419(18) Uani 1 1 d . . . . .
C111 C 0.2906(2) 0.4419(3) 0.75253(12) 0.0150(7) Uani 1 1 d . . . . .
C112 C 0.2717(2) 0.5343(3) 0.71165(12) 0.0183(7) Uani 1 1 d . . . . .
H112 H 0.2466 0.5045 0.6779 0.022 Uiso 1 1 calc R U . . .
C113 C 0.2888(2) 0.6685(3) 0.71937(13) 0.0222(7) Uani 1 1 d . . . . .
H113 H 0.2732 0.7307 0.6916 0.027 Uiso 1 1 calc R U . . .
C114 C 0.3287(2) 0.7124(3) 0.76746(13) 0.0247(8) Uani 1 1 d . . . . .
H114 H 0.3417 0.8044 0.7726 0.030 Uiso 1 1 calc R U . . .
C115 C 0.3495(2) 0.6212(3) 0.80818(13) 0.0263(8) Uani 1 1 d . . . . .
H115 H 0.3772 0.6509 0.8412 0.032 Uiso 1 1 calc R U . . .
C116 C 0.3303(2) 0.4874(3) 0.80096(13) 0.0211(7) Uani 1 1 d . . . . .
H116 H 0.3442 0.4259 0.8293 0.025 Uiso 1 1 calc R U . . .
C121 C 0.3304(2) 0.1690(3) 0.78387(12) 0.0176(7) Uani 1 1 d . . . . .
C122 C 0.3072(2) 0.1245(3) 0.83509(13) 0.0233(8) Uani 1 1 d . . . . .
H122 H 0.2514 0.1518 0.8498 0.028 Uiso 1 1 calc R U . . .
C123 C 0.3647(2) 0.0407(3) 0.86481(14) 0.0288(9) Uani 1 1 d . . . . .
H123 H 0.3478 0.0099 0.8994 0.035 Uiso 1 1 calc R U . . .
C124 C 0.4466(2) 0.0022(3) 0.84405(15) 0.0323(9) Uani 1 1 d . . . . .
H124 H 0.4861 -0.0552 0.8643 0.039 Uiso 1 1 calc R U . . .
C125 C 0.4708(2) 0.0473(3) 0.79394(15) 0.0316(9) Uani 1 1 d . . . . .
H125 H 0.5276 0.0222 0.7800 0.038 Uiso 1 1 calc R U . . .
C126 C 0.4126(2) 0.1296(3) 0.76355(13) 0.0228(7) Uani 1 1 d . . . . .
H126 H 0.4293 0.1588 0.7287 0.027 Uiso 1 1 calc R U . . .
C131 C 0.1462(2) 0.2620(3) 0.77238(11) 0.0148(7) Uani 1 1 d . . . . .
C132 C 0.0968(2) 0.3758(3) 0.78386(12) 0.0176(7) Uani 1 1 d . . . . .
H132 H 0.1239 0.4611 0.7799 0.021 Uiso 1 1 calc R U . . .
C133 C 0.0084(2) 0.3668(3) 0.80104(12) 0.0188(7) Uani 1 1 d . . . . .
H133 H -0.0250 0.4455 0.8082 0.023 Uiso 1 1 calc R U . . .
C134 C -0.0312(2) 0.2424(3) 0.80779(12) 0.0207(7) Uani 1 1 d . . . . .
H134 H -0.0919 0.2358 0.8192 0.025 Uiso 1 1 calc R U . . .
C135 C 0.0182(2) 0.1282(3) 0.79785(12) 0.0190(7) Uani 1 1 d . . . . .
H135 H -0.0081 0.0431 0.8035 0.023 Uiso 1 1 calc R U . . .
C136 C 0.1056(2) 0.1374(3) 0.77973(11) 0.0164(7) Uani 1 1 d . . . . .
H136 H 0.1384 0.0583 0.7722 0.020 Uiso 1 1 calc R U . . .
P2 P 0.14584(6) 0.29350(8) 0.58929(3) 0.01661(18) Uani 1 1 d . . . . .
C211 C 0.1768(2) 0.4636(3) 0.57043(12) 0.0238(8) Uani 1 1 d . . . . .
C212 C 0.2620(2) 0.4840(4) 0.54887(14) 0.0308(9) Uani 1 1 d . . . . .
H212 H 0.2989 0.4094 0.5408 0.037 Uiso 1 1 calc R U . . .
C213 C 0.2935(3) 0.6116(4) 0.53916(16) 0.0422(11) Uani 1 1 d . . . . .
H213 H 0.3514 0.6245 0.5242 0.051 Uiso 1 1 calc R U . . .
C214 C 0.2398(3) 0.7207(4) 0.55140(15) 0.0423(11) Uani 1 1 d . . . . .
H214 H 0.2616 0.8085 0.5454 0.051 Uiso 1 1 calc R U . . .
C215 C 0.1557(3) 0.7023(3) 0.57213(13) 0.0364(10) Uani 1 1 d . . . . .
H215 H 0.1189 0.7772 0.5799 0.044 Uiso 1 1 calc R U . . .
C216 C 0.1242(3) 0.5742(3) 0.58172(13) 0.0293(9) Uani 1 1 d . . . . .
H216 H 0.0658 0.5621 0.5962 0.035 Uiso 1 1 calc R U . . .
C221 C 0.0258(2) 0.3048(3) 0.60456(12) 0.0173(7) Uani 1 1 d . . . . .
C222 C -0.0390(2) 0.3543(3) 0.56691(13) 0.0238(8) Uani 1 1 d . . . . .
H222 H -0.0205 0.3840 0.5324 0.029 Uiso 1 1 calc R U . . .
C223 C -0.1293(2) 0.3600(3) 0.57968(13) 0.0258(8) Uani 1 1 d . . . . .
H223 H -0.1725 0.3946 0.5541 0.031 Uiso 1 1 calc R U . . .
C224 C -0.1572(2) 0.3160(3) 0.62917(13) 0.0251(8) Uani 1 1 d . . . . .
H224 H -0.2195 0.3204 0.6377 0.030 Uiso 1 1 calc R U . . .
C225 C -0.0946(2) 0.2653(3) 0.66643(13) 0.0233(8) Uani 1 1 d . . . . .
H225 H -0.1140 0.2338 0.7004 0.028 Uiso 1 1 calc R U . . .
C226 C -0.0038(2) 0.2603(3) 0.65439(12) 0.0194(7) Uani 1 1 d . . . . .
H226 H 0.0389 0.2261 0.6804 0.023 Uiso 1 1 calc R U . . .
C231 C 0.1383(2) 0.2049(3) 0.52459(12) 0.0180(7) Uani 1 1 d . . . . .
C232 C 0.1308(2) 0.2683(3) 0.47441(12) 0.0211(7) Uani 1 1 d . . . . .
H232 H 0.1354 0.3626 0.4723 0.025 Uiso 1 1 calc R U . . .
C233 C 0.1167(2) 0.1942(3) 0.42763(12) 0.0238(8) Uani 1 1 d . . . . .
H233 H 0.1119 0.2379 0.3936 0.029 Uiso 1 1 calc R U . . .
C234 C 0.1096(2) 0.0566(3) 0.43029(13) 0.0255(8) Uani 1 1 d . . . . .
H234 H 0.0992 0.0060 0.3982 0.031 Uiso 1 1 calc R U . . .
C235 C 0.1177(2) -0.0063(3) 0.47965(13) 0.0271(8) Uani 1 1 d . . . . .
H235 H 0.1131 -0.1007 0.4815 0.032 Uiso 1 1 calc R U . . .
C236 C 0.1326(2) 0.0666(3) 0.52664(13) 0.0218(7) Uani 1 1 d . . . . .
H236 H 0.1390 0.0219 0.5604 0.026 Uiso 1 1 calc R U . . .
C1A C 0.4875(16) 0.4140(19) 0.5135(9) 0.192(9) Uani 0.5 1 d . U P A 1
H1A1 H 0.4851 0.4951 0.5356 0.287 Uiso 0.5 1 calc R U P A 1
H1A2 H 0.4294 0.3667 0.5151 0.287 Uiso 0.5 1 calc R U P A 1
H1A3 H 0.4991 0.4379 0.4759 0.287 Uiso 0.5 1 calc R U P A 1
O1A O 0.5546(11) 0.3343(16) 0.5329(6) 0.216(7) Uani 0.5 1 d . U P A 1
H1A H 0.5294 0.2618 0.5478 0.259 Uiso 0.5 1 d R U P A 1

loop_
_atom_site_aniso_label
_atom_site_aniso_U_11
_atom_site_aniso_U_22
_atom_site_aniso_U_33
_atom_site_aniso_U_23
_atom_site_aniso_U_13
_atom_site_aniso_U_12
Cu1 0.0201(2) 0.0128(2) 0.0175(2) -0.00065(16) -0.00276(15) -0.00004(17)
Cl1 0.0230(4) 0.0125(4) 0.0274(4) 0.0011(3) 0.0007(3) -0.0020(3)
S1 0.0242(4) 0.0194(5) 0.0304(5) 0.0006(4) 0.0036(4) -0.0022(4)
C1 0.0198(18) 0.0265(19) 0.0188(17) -0.0035(15) -0.0064(14) -0.0008(15)
N2 0.0204(15) 0.0208(15) 0.0303(16) -0.0009(13) -0.0012(12) 0.0013(13)
C3 0.031(2) 0.0211(19) 0.036(2) -0.0019(16) -0.0062(17) 0.0055(16)
C4 0.030(2) 0.030(2) 0.041(2) -0.0061(18) -0.0052(17) 0.0097(18)
C5 0.0194(18) 0.042(2) 0.0220(18) -0.0075(17) -0.0048(14) 0.0079(17)
C51 0.027(2) 0.070(3) 0.033(2) -0.001(2) 0.0015(17) 0.013(2)
N6 0.0208(15) 0.0358(17) 0.0210(15) -0.0024(13) -0.0008(12) 0.0012(14)
P1 0.0148(4) 0.0119(4) 0.0157(4) 0.0000(3) -0.0028(3) 0.0013(3)
C111 0.0137(16) 0.0116(15) 0.0194(16) -0.0014(13) -0.0015(13) 0.0011(13)
C112 0.0172(16) 0.0188(17) 0.0188(16) 0.0017(14) -0.0028(13) -0.0022(14)
C113 0.0220(17) 0.0146(17) 0.0298(18) 0.0043(14) -0.0012(14) -0.0002(14)
C114 0.0254(18) 0.0144(17) 0.0340(19) -0.0051(15) -0.0021(15) 0.0004(15)
C115 0.0287(19) 0.0234(19) 0.0263(18) -0.0071(15) -0.0087(15) 0.0010(16)
C116 0.0242(18) 0.0185(17) 0.0201(17) 0.0012(14) -0.0049(14) 0.0034(15)
C121 0.0196(17) 0.0109(16) 0.0220(17) -0.0018(13) -0.0078(13) 0.0013(13)
C122 0.0213(18) 0.0236(18) 0.0247(18) 0.0027(15) -0.0046(14) -0.0004(15)
C123 0.030(2) 0.0242(19) 0.032(2) 0.0095(16) -0.0112(16) -0.0049(17)
C124 0.026(2) 0.0214(19) 0.048(2) 0.0044(18) -0.0187(18) 0.0027(16)
C125 0.0195(19) 0.0249(19) 0.050(2) -0.0047(18) -0.0082(17) 0.0057(16)
C126 0.0189(17) 0.0222(18) 0.0272(18) 0.0007(15) -0.0023(14) -0.0005(15)
C131 0.0161(15) 0.0171(16) 0.0109(14) -0.0007(12) -0.0073(12) 0.0011(13)
C132 0.0215(17) 0.0136(16) 0.0174(16) 0.0019(13) -0.0051(13) 0.0003(14)
C133 0.0217(17) 0.0173(17) 0.0172(16) 0.0015(14) -0.0030(13) 0.0050(14)
C134 0.0182(17) 0.0262(19) 0.0177(16) 0.0039(14) -0.0023(13) -0.0022(15)
C135 0.0229(18) 0.0169(17) 0.0171(16) 0.0021(14) -0.0038(14) -0.0050(14)
C136 0.0198(17) 0.0159(16) 0.0133(15) 0.0010(13) -0.0030(13) 0.0026(14)
P2 0.0228(4) 0.0111(4) 0.0156(4) -0.0003(3) -0.0042(3) -0.0009(4)
C211 0.037(2) 0.0176(17) 0.0154(16) 0.0035(14) -0.0128(15) -0.0063(16)
C212 0.033(2) 0.0233(19) 0.036(2) 0.0121(16) -0.0139(17) -0.0045(17)
C213 0.044(2) 0.036(2) 0.046(2) 0.0195(19) -0.021(2) -0.019(2)
C214 0.074(3) 0.018(2) 0.032(2) 0.0109(17) -0.026(2) -0.019(2)
C215 0.074(3) 0.0150(18) 0.0197(18) 0.0001(15) -0.0084(19) -0.005(2)
C216 0.052(2) 0.0174(18) 0.0177(17) -0.0016(14) -0.0050(16) -0.0028(17)
C221 0.0221(17) 0.0080(15) 0.0215(16) -0.0044(13) -0.0040(13) -0.0001(14)
C222 0.034(2) 0.0180(17) 0.0193(17) 0.0003(14) -0.0038(15) 0.0050(16)
C223 0.0265(19) 0.0222(18) 0.0280(19) 0.0005(15) -0.0091(15) 0.0083(16)
C224 0.0237(18) 0.0197(18) 0.0318(19) -0.0048(15) -0.0027(15) 0.0011(15)
C225 0.0302(19) 0.0170(17) 0.0226(17) -0.0007(14) -0.0019(15) -0.0046(15)
C226 0.0250(18) 0.0133(16) 0.0193(16) -0.0010(13) -0.0070(14) -0.0003(14)
C231 0.0162(16) 0.0180(16) 0.0195(16) -0.0010(14) -0.0025(13) -0.0003(14)
C232 0.0239(17) 0.0164(17) 0.0228(17) 0.0020(14) -0.0031(14) -0.0041(14)
C233 0.0256(18) 0.0306(19) 0.0151(16) 0.0022(15) -0.0021(14) 0.0013(16)
C234 0.0278(19) 0.0255(19) 0.0228(18) -0.0069(15) -0.0048(15) 0.0030(16)
C235 0.039(2) 0.0133(17) 0.0283(19) -0.0033(15) -0.0050(16) 0.0001(16)
C236 0.0286(19) 0.0168(17) 0.0199(17) 0.0015(14) -0.0022(14) -0.0002(15)
C1A 0.189(12) 0.198(12) 0.188(12) 0.012(9) 0.020(9) 0.008(9)
O1A 0.236(10) 0.208(10) 0.205(10) 0.002(8) 0.030(8) 0.003(8)

loop_
_atom_type_symbol
_atom_type_description
_atom_type_scat_dispersion_real
_atom_type_scat_dispersion_imag
_atom_type_scat_source
C C 0.0033 0.0016 'International Tables Vol C Tables 4.2.6.8 and 6.1.1.4'
H H 0.0000 0.0000 'International Tables Vol C Tables 4.2.6.8 and 6.1.1.4'
N N 0.0061 0.0033 'International Tables Vol C Tables 4.2.6.8 and 6.1.1.4'
S S 0.1246 0.1234 'International Tables Vol C Tables 4.2.6.8 and 6.1.1.4'
Cu Cu 0.3201 1.2651 'International Tables Vol C Tables 4.2.6.8 and 6.1.1.4'
Cl Cl 0.1484 0.1585 'International Tables Vol C Tables 4.2.6.8 and 6.1.1.4'
P P 0.1023 0.0942 'International Tables Vol C Tables 4.2.6.8 and 6.1.1.4'
O O 0.0106 0.0060 'International Tables Vol C Tables 4.2.6.8 and 6.1.1.4'

loop_
_geom_angle_atom_site_label_1
_geom_angle_atom_site_label_2
_geom_angle_atom_site_label_3
_geom_angle
P2 Cu1 P1 123.78(3)
P2 Cu1 Cl1 110.44(3)
P1 Cu1 Cl1 98.87(3)
P2 Cu1 S1 103.50(4)
P1 Cu1 S1 110.51(4)
Cl1 Cu1 S1 109.37(3)
C1 S1 Cu1 112.74(12)
N2 C1 N6 119.4(3)
N2 C1 S1 120.9(3)
N6 C1 S1 119.6(3)
C3 N2 C1 122.2(3)
C3 N2 H2 121.1
C1 N2 H2 116.1
N2 C3 C4 119.4(3)
N2 C3 H3 120.3
C4 C3 H3 120.3
C3 C4 C5 117.8(3)
C3 C4 H4 121.1
C5 C4 H4 121.1
N6 C5 C4 122.5(3)
N6 C5 C51 116.8(3)
C4 C5 C51 120.7(3)
C5 C51 H51A 109.5
C5 C51 H51B 109.5
H51A C51 H51B 109.5
C5 C51 H51C 109.5
H51A C51 H51C 109.5
H51B C51 H51C 109.5
C5 N6 C1 118.7(3)
C111 P1 C131 102.70(14)
C111 P1 C121 105.10(13)
C131 P1 C121 103.87(14)
C111 P1 Cu1 116.68(10)
C131 P1 Cu1 111.77(9)
C121 P1 Cu1 115.22(10)
C112 C111 C116 118.4(3)
C112 C111 P1 117.1(2)
C116 C111 P1 124.4(2)
C113 C112 C111 121.1(3)
C113 C112 H112 119.5
C111 C112 H112 119.5
C114 C113 C112 120.0(3)
C114 C113 H113 120.0
C112 C113 H113 120.0
C113 C114 C115 119.5(3)
C113 C114 H114 120.2
C115 C114 H114 120.2
C116 C115 C114 120.4(3)
C116 C115 H115 119.8
C114 C115 H115 119.8
C115 C116 C111 120.5(3)
C115 C116 H116 119.7
C111 C116 H116 119.7
C126 C121 C122 118.7(3)
C126 C121 P1 117.5(2)
C122 C121 P1 123.7(2)
C123 C122 C121 120.7(3)
C123 C122 H122 119.6
C121 C122 H122 119.6
C124 C123 C122 120.0(3)
C124 C123 H123 120.0
C122 C123 H123 120.0
C125 C124 C123 119.8(3)
C125 C124 H124 120.1
C123 C124 H124 120.1
C124 C125 C126 120.4(3)
C124 C125 H125 119.8
C126 C125 H125 119.8
C121 C126 C125 120.4(3)
C121 C126 H126 119.8
C125 C126 H126 119.8
C132 C131 C136 118.5(3)
C132 C131 P1 121.9(2)
C136 C131 P1 119.1(2)
C133 C132 C131 120.9(3)
C133 C132 H132 119.5
C131 C132 H132 119.5
C132 C133 C134 119.9(3)
C132 C133 H133 120.0
C134 C133 H133 120.0
C135 C134 C133 119.7(3)
C135 C134 H134 120.1
C133 C134 H134 120.1
C136 C135 C134 120.3(3)
C136 C135 H135 119.8
C134 C135 H135 119.8
C135 C136 C131 120.6(3)
C135 C136 H136 119.7
C131 C136 H136 119.7
C221 P2 C231 100.24(14)
C221 P2 C211 104.27(15)
C231 P2 C211 103.80(14)
C221 P2 Cu1 119.43(10)
C231 P2 Cu1 114.89(10)
C211 P2 Cu1 112.32(10)
C216 C211 C212 118.5(3)
C216 C211 P2 123.2(3)
C212 C211 P2 118.0(3)
C213 C212 C211 120.8(4)
C213 C212 H212 119.6
C211 C212 H212 119.6
C212 C213 C214 119.6(4)
C212 C213 H213 120.2
C214 C213 H213 120.2
C215 C214 C213 120.3(4)
C215 C214 H214 119.9
C213 C214 H214 119.9
C214 C215 C216 120.0(4)
C214 C215 H215 120.0
C216 C215 H215 120.0
C211 C216 C215 120.8(4)
C211 C216 H216 119.6
C215 C216 H216 119.6
C226 C221 C222 118.3(3)
C226 C221 P2 119.7(2)
C222 C221 P2 122.0(2)
C223 C222 C221 120.4(3)
C223 C222 H222 119.8
C221 C222 H222 119.8
C224 C223 C222 120.5(3)
C224 C223 H223 119.7
C222 C223 H223 119.7
C223 C224 C225 119.9(3)
C223 C224 H224 120.0
C225 C224 H224 120.0
C224 C225 C226 120.1(3)
C224 C225 H225 119.9
C226 C225 H225 119.9
C225 C226 C221 120.8(3)
C225 C226 H226 119.6
C221 C226 H226 119.6
C236 C231 C232 118.9(3)
C236 C231 P2 117.0(2)
C232 C231 P2 123.9(2)
C233 C232 C231 120.3(3)
C233 C232 H232 119.9
C231 C232 H232 119.9
C232 C233 C234 120.3(3)
C232 C233 H233 119.9
C234 C233 H233 119.9
C235 C234 C233 119.6(3)
C235 C234 H234 120.2
C233 C234 H234 120.2
C234 C235 C236 120.6(3)
C234 C235 H235 119.7
C236 C235 H235 119.7
C235 C236 C231 120.3(3)
C235 C236 H236 119.9
C231 C236 H236 119.9
O1A C1A H1A1 109.5
O1A C1A H1A2 109.5
H1A1 C1A H1A2 109.5
O1A C1A H1A3 109.5
H1A1 C1A H1A3 109.5
H1A2 C1A H1A3 109.5
C1A O1A H1A 108.4

loop_
_geom_bond_atom_site_label_1
_geom_bond_atom_site_label_2
_geom_bond_distance
Cu1 P2 2.2761(9)
Cu1 P1 2.2825(9)
Cu1 Cl1 2.3539(9)
Cu1 S1 2.3571(11)
S1 C1 1.691(3)
C1 N2 1.356(4)
C1 N6 1.364(4)
N2 C3 1.350(4)
N2 H2 0.9812
C3 C4 1.350(5)
C3 H3 0.9500
C4 C5 1.399(5)
C4 H4 0.9500
C5 N6 1.330(4)
C5 C51 1.489(5)
C51 H51A 0.9800
C51 H51B 0.9800
C51 H51C 0.9800
P1 C111 1.820(3)
P1 C131 1.824(3)
P1 C121 1.831(3)
C111 C112 1.392(4)
C111 C116 1.392(4)
C112 C113 1.382(4)
C112 H112 0.9500
C113 C114 1.381(4)
C113 H113 0.9500
C114 C115 1.387(4)
C114 H114 0.9500
C115 C116 1.382(4)
C115 H115 0.9500
C116 H116 0.9500
C121 C126 1.384(4)
C121 C122 1.395(4)
C122 C123 1.387(4)
C122 H122 0.9500
C123 C124 1.383(5)
C123 H123 0.9500
C124 C125 1.376(5)
C124 H124 0.9500
C125 C126 1.394(4)
C125 H125 0.9500
C126 H126 0.9500
C131 C132 1.388(4)
C131 C136 1.401(4)
C132 C133 1.387(4)
C132 H132 0.9500
C133 C134 1.389(4)
C133 H133 0.9500
C134 C135 1.383(4)
C134 H134 0.9500
C135 C136 1.381(4)
C135 H135 0.9500
C136 H136 0.9500
P2 C221 1.825(3)
P2 C231 1.829(3)
P2 C211 1.829(3)
C211 C216 1.387(5)
C211 C212 1.395(5)
C212 C213 1.384(5)
C212 H212 0.9500
C213 C214 1.389(6)
C213 H213 0.9500
C214 C215 1.370(6)
C214 H214 0.9500
C215 C216 1.389(5)
C215 H215 0.9500
C216 H216 0.9500
C221 C226 1.393(4)
C221 C222 1.403(4)
C222 C223 1.380(5)
C222 H222 0.9500
C223 C224 1.375(5)
C223 H223 0.9500
C224 C225 1.380(4)
C224 H224 0.9500
C225 C226 1.382(5)
C225 H225 0.9500
C226 H226 0.9500
C231 C236 1.390(4)
C231 C232 1.394(4)
C232 C233 1.384(4)
C232 H232 0.9500
C233 C234 1.385(5)
C233 H233 0.9500
C234 C235 1.375(4)
C234 H234 0.9500
C235 C236 1.384(4)
C235 H235 0.9500
C236 H236 0.9500
C1A O1A 1.35(2)
C1A H1A1 0.9800
C1A H1A2 0.9800
C1A H1A3 0.9800
O1A H1A 0.9000

loop_
_geom_hbond_atom_site_label_D
_geom_hbond_atom_site_label_H
_geom_hbond_atom_site_label_A
_geom_hbond_distance_DH
_geom_hbond_distance_HA
_geom_hbond_distance_DA
_geom_hbond_angle_DHA
N2 H2 Cl1 0.98 2.06 3.036(3) 177.1
C212 H212 S1 0.95 2.82 3.508(3) 130.0
C236 H236 Cl1 0.95 2.81 3.699(3) 155.6
O1A H1A S1 0.90 2.69 3.371(16) 133.7
O1A H1A N6 0.90 2.04 2.900(16) 159.4

loop_
_geom_torsion_atom_site_label_1
_geom_torsion_atom_site_label_2
_geom_torsion_atom_site_label_3
_geom_torsion_atom_site_label_4
_geom_torsion
Cu1 S1 C1 N2 -6.9(3)
Cu1 S1 C1 N6 172.5(2)
N6 C1 N2 C3 0.9(4)
S1 C1 N2 C3 -179.7(2)
C1 N2 C3 C4 -1.2(5)
N2 C3 C4 C5 1.0(5)
C3 C4 C5 N6 -0.4(5)
C3 C4 C5 C51 177.9(3)
C4 C5 N6 C1 0.1(5)
C51 C5 N6 C1 -178.3(3)
N2 C1 N6 C5 -0.3(4)
S1 C1 N6 C5 -179.7(2)
C131 P1 C111 C112 -95.9(3)
C121 P1 C111 C112 155.8(2)
Cu1 P1 C111 C112 26.7(3)
C131 P1 C111 C116 80.5(3)
C121 P1 C111 C116 -27.9(3)
Cu1 P1 C111 C116 -156.9(2)
C116 C111 C112 C113 -2.2(5)
P1 C111 C112 C113 174.4(3)
C111 C112 C113 C114 2.6(5)
C112 C113 C114 C115 -1.3(5)
C113 C114 C115 C116 -0.3(5)
C114 C115 C116 C111 0.7(5)
C112 C111 C116 C115 0.5(5)
P1 C111 C116 C115 -175.8(3)
C111 P1 C121 C126 -87.5(3)
C131 P1 C121 C126 165.0(2)
Cu1 P1 C121 C126 42.4(3)
C111 P1 C121 C122 95.7(3)
C131 P1 C121 C122 -11.8(3)
Cu1 P1 C121 C122 -134.4(2)
C126 C121 C122 C123 -0.9(5)
P1 C121 C122 C123 175.8(2)
C121 C122 C123 C124 1.0(5)
C122 C123 C124 C125 0.1(5)
C123 C124 C125 C126 -1.2(5)
C122 C121 C126 C125 -0.2(5)
P1 C121 C126 C125 -177.1(2)
C124 C125 C126 C121 1.2(5)
C111 P1 C131 C132 19.8(3)
C121 P1 C131 C132 129.1(2)
Cu1 P1 C131 C132 -106.1(2)
C111 P1 C131 C136 -168.4(2)
C121 P1 C131 C136 -59.1(2)
Cu1 P1 C131 C136 65.7(2)
C136 C131 C132 C133 -1.4(4)
P1 C131 C132 C133 170.4(2)
C131 C132 C133 C134 1.0(4)
C132 C133 C134 C135 0.7(4)
C133 C134 C135 C136 -1.9(4)
C134 C135 C136 C131 1.5(4)
C132 C131 C136 C135 0.2(4)
P1 C131 C136 C135 -171.9(2)
C221 P2 C211 C216 16.1(3)
C231 P2 C211 C216 120.6(3)
Cu1 P2 C211 C216 -114.7(3)
C221 P2 C211 C212 -171.0(2)
C231 P2 C211 C212 -66.4(3)
Cu1 P2 C211 C212 58.3(3)
C216 C211 C212 C213 0.2(5)
P2 C211 C212 C213 -173.1(3)
C211 C212 C213 C214 0.5(5)
C212 C213 C214 C215 -1.1(5)
C213 C214 C215 C216 0.9(5)
C212 C211 C216 C215 -0.4(5)
P2 C211 C216 C215 172.5(2)
C214 C215 C216 C211 -0.2(5)
C231 P2 C221 C226 127.2(2)
C211 P2 C221 C226 -125.6(2)
Cu1 P2 C221 C226 0.8(3)
C231 P2 C221 C222 -51.1(3)
C211 P2 C221 C222 56.1(3)
Cu1 P2 C221 C222 -177.5(2)
C226 C221 C222 C223 1.0(5)
P2 C221 C222 C223 179.3(3)
C221 C222 C223 C224 -0.8(5)
C222 C223 C224 C225 -0.1(5)
C223 C224 C225 C226 0.8(5)
C224 C225 C226 C221 -0.6(5)
C222 C221 C226 C225 -0.3(5)
P2 C221 C226 C225 -178.6(2)
C221 P2 C231 C236 -84.4(3)
C211 P2 C231 C236 168.0(3)
Cu1 P2 C231 C236 45.0(3)
C221 P2 C231 C232 90.4(3)
C211 P2 C231 C232 -17.2(3)
Cu1 P2 C231 C232 -140.2(2)
C236 C231 C232 C233 0.9(5)
P2 C231 C232 C233 -173.8(2)
C231 C232 C233 C234 0.2(5)
C232 C233 C234 C235 -0.8(5)
C233 C234 C235 C236 0.2(5)
C234 C235 C236 C231 0.9(5)
C232 C231 C236 C235 -1.5(5)
P2 C231 C236 C235 173.6(3)
